data_7009473
loop_
_publ_author_name
'Bashall, Alan'
'Beswick, Michael A.'
'Feeder, Neil'
'Hopkins, Alexander D.'
'Kidd, Sara J.'
'McPartlin, Mary'
'Raithby, Paul R.'
'Wright, Dominic S.'

_publ_section_title
;
 Reactions of the spiro monoanion [{(Me2N)Sb(\m-NCy)2}2Sb]&#x2212; with
 alcohols and thiols (REH; E&#x2005;=&#x2005;O or S); syntheses of
 nido-[Sb3(\m-NCy)3(\m3-NCy)(ER)2] anions and the unique antimony(III)
 imido cubane [(2-NC5H4O)Sb(\m3-NCy)]4 (Cy= cyclohexyl)
;
_journal_issue 12
_journal_name_full 'Journal of the Chemical Society, Dalton Transactions'
_journal_page_first 1841
_journal_paper_doi 10.1039/b001322f
_journal_year 2000
_chemical_formula_sum 'C35.5 H58 Li N8 S2 Sb3'
_chemical_formula_weight 1033.21
_chemical_name_systematic
; 
 ? 
;
_space_group_IT_number 2
_symmetry_cell_setting triclinic
_symmetry_space_group_name_Hall '-P 1'
_symmetry_space_group_name_H-M 'P -1'
_atom_sites_solution_hydrogens geom
_atom_sites_solution_primary direct
_atom_sites_solution_secondary difmap
_audit_creation_method SHELXL-97
_cell_angle_alpha 70.146(10)
_cell_angle_beta 87.83(2)
_cell_angle_gamma 89.668(19)
_cell_formula_units_Z 2
_cell_length_a 11.177(3)
_cell_length_b 13.746(3)
_cell_length_c 15.173(4)
_cell_measurement_temperature 223(2)
_cell_volume 2191.0(10)
_computing_cell_refinement 'Bruker XSCANS'
_computing_data_collection 'Bruker XSCANS'
_computing_data_reduction 'Bruker XSCANS'
_computing_molecular_graphics SHELXTL
_computing_publication_material SHELXTL
_computing_structure_refinement 'SHELXL-97 (Sheldrick, 1997)'
_computing_structure_solution 'SHELXS-97 (Sheldrick, 1990)'
_diffrn_ambient_temperature 223(2)
_diffrn_measured_fraction_theta_full 0.984
_diffrn_measured_fraction_theta_max 0.984
_diffrn_measurement_device_type 'Bruker P4'
_diffrn_measurement_method theta/2theta
_diffrn_radiation_monochromator graphite
_diffrn_radiation_source 'fine-focus sealed tube'
_diffrn_radiation_type MoK\a
_diffrn_radiation_wavelength 0.71073
_diffrn_reflns_av_R_equivalents 0.0454
_diffrn_reflns_av_sigmaI/netI 0.0939
_diffrn_reflns_limit_h_max 1
_diffrn_reflns_limit_h_min -12
_diffrn_reflns_limit_k_max 14
_diffrn_reflns_limit_k_min -14
_diffrn_reflns_limit_l_max 16
_diffrn_reflns_limit_l_min -16
_diffrn_reflns_number 7104
_diffrn_reflns_theta_full 23.00
_diffrn_reflns_theta_max 23.00
_diffrn_reflns_theta_min 1.82
_diffrn_standards_decay_% 0.9
_diffrn_standards_interval_count 97
_diffrn_standards_number 3
_exptl_absorpt_coefficient_mu 1.965
_exptl_absorpt_correction_T_max 0.855
_exptl_absorpt_correction_T_min 0.6512
_exptl_absorpt_correction_type psi-scan
_exptl_crystal_density_diffrn 1.566
_exptl_crystal_density_method 'not measured'
_exptl_crystal_F_000 1030
_exptl_crystal_size_max 0.40
_exptl_crystal_size_mid 0.18
_exptl_crystal_size_min 0.10
_refine_diff_density_max 1.341
_refine_diff_density_min -0.779
_refine_diff_density_rms 0.188
_refine_ls_extinction_method none
_refine_ls_goodness_of_fit_ref 1.030
_refine_ls_hydrogen_treatment mixed
_refine_ls_matrix_type full
_refine_ls_number_parameters 432
_refine_ls_number_reflns 6004
_refine_ls_number_restraints 97
_refine_ls_restrained_S_all 1.025
_refine_ls_R_factor_all 0.1047
_refine_ls_R_factor_gt 0.0616
_refine_ls_shift/su_max 3.266
_refine_ls_shift/su_mean 0.115
_refine_ls_structure_factor_coef Fsqd
_refine_ls_weighting_details 'calc w=1/[\s^2^(Fo^2^)+(0.1013P)^2^+8.7059P] where P=(Fo^2^+2Fc^2^)/3'
_refine_ls_weighting_scheme calc
_refine_ls_wR_factor_gt 0.1645
_refine_ls_wR_factor_ref 0.2050
_reflns_number_gt 3617
_reflns_number_total 6004
_reflns_threshold_expression >2sigma(I)
_cod_data_source_file b001322f.txt
_cod_data_source_block nx383
_cod_depositor_comments
;
The following automatic conversions were performed:
'_symmetry_cell_setting' value 'Triclinic' changed to 'triclinic'
according to '/home/saulius/struct/CIF-dictionaries/cif_core.dic'
dictionary named 'cif_core.dic' version 2.4.1 from 2010-06-29.

Automatic conversion script
Id: cif_fix_enum 1527 2010-12-29 10:47:43Z saulius 

The following automatic conversions were performed:

'_exptl_absorpt_correction_type' tag value 'Psi-scans' was replaced
with 'psi-scan' value.

Automatic conversion script
Id: cif_fix_values 1646 2011-03-28 12:23:43Z adriana 
;
_cod_original_cell_volume 2191.0(9)
_cod_original_sg_symbol_H-M P-1
_cod_original_formula_sum 'C35.50 H58 Li N8 S2 Sb3'
_cod_database_code 7009473

loop_
_symmetry_equiv_pos_as_xyz
'x, y, z'
'-x, -y, -z'

loop_
_atom_site_label
_atom_site_type_symbol
_atom_site_fract_x
_atom_site_fract_y
_atom_site_fract_z
_atom_site_U_iso_or_equiv
_atom_site_adp_type
_atom_site_occupancy
_atom_site_symmetry_multiplicity
_atom_site_calc_flag
_atom_site_refinement_flags
_atom_site_disorder_assembly
_atom_site_disorder_group
Sb1 Sb 0.27748(7) 0.29483(6) -0.64240(5) 0.0371(2) Uani 1 1 d . . .
Sb2 Sb 0.05506(7) 0.41578(6) -0.58501(5) 0.0391(2) Uani 1 1 d . . .
Sb3 Sb 0.02306(7) 0.16917(6) -0.54359(6) 0.0416(2) Uani 1 1 d . . .
Li Li 0.0703(19) 0.2991(18) -0.7681(14) 0.054(6) Uani 1 1 d . . .
S1 S 0.3818(3) 0.3327(3) -0.8234(2) 0.0464(8) Uani 1 1 d D . .
C1 C 0.2764(8) 0.3537(8) -0.9083(6) 0.039(3) Uani 1 1 d D . .
N11 N 0.1593(7) 0.3475(7) -0.8946(6) 0.044(3) Uani 1 1 d D . .
C17 C 0.1121(11) 0.3688(10) -0.9810(7) 0.053(4) Uani 1 1 d D . .
H17 H 0.0302 0.3693 -0.9930 0.064 Uiso 1 1 calc R . .
C18 C 0.2022(10) 0.3889(11) -1.0460(8) 0.065(4) Uani 1 1 d D . .
H18 H 0.1944 0.4062 -1.1110 0.078 Uiso 1 1 calc R . .
N12 N 0.3055(8) 0.3799(8) -1.0012(6) 0.057(3) Uani 1 1 d D . .
C19 C 0.4259(12) 0.4022(15) -1.0462(11) 0.103(6) Uani 1 1 d D . .
H19A H 0.4204 0.4187 -1.1134 0.155 Uiso 1 1 calc R . .
H19B H 0.4762 0.3421 -1.0213 0.155 Uiso 1 1 calc R . .
H19C H 0.4604 0.4606 -1.0337 0.155 Uiso 1 1 calc R . .
N1 N 0.1582(7) 0.4134(6) -0.6993(6) 0.038(2) Uani 1 1 d D . .
C11 C 0.1961(7) 0.5131(7) -0.7667(7) 0.037(3) Uani 1 1 d D . .
H11 H 0.2376 0.4991 -0.8199 0.044 Uiso 1 1 calc R . .
C12 C 0.0909(9) 0.5817(7) -0.8059(7) 0.043(3) Uani 1 1 d D . .
H12A H 0.0368 0.5445 -0.8329 0.051 Uiso 1 1 calc R . .
H12B H 0.0469 0.5956 -0.7544 0.051 Uiso 1 1 calc R . .
C13 C 0.1267(12) 0.6850(7) -0.8812(8) 0.061(4) Uani 1 1 d D . .
H13A H 0.0555 0.7269 -0.9033 0.073 Uiso 1 1 calc R . .
H13B H 0.1675 0.6730 -0.9349 0.073 Uiso 1 1 calc R . .
C14 C 0.2101(10) 0.7403(8) -0.8364(10) 0.069(5) Uani 1 1 d D . .
H14A H 0.2348 0.8071 -0.8826 0.083 Uiso 1 1 calc R . .
H14B H 0.1676 0.7536 -0.7840 0.083 Uiso 1 1 calc R . .
C15 C 0.3200(10) 0.6753(8) -0.8011(9) 0.062(4) Uani 1 1 d D . .
H15A H 0.3727 0.7123 -0.7728 0.075 Uiso 1 1 calc R . .
H15B H 0.3643 0.6646 -0.8540 0.075 Uiso 1 1 calc R . .
C16 C 0.2845(10) 0.5688(7) -0.7274(8) 0.056(4) Uani 1 1 d D . .
H16A H 0.3563 0.5265 -0.7093 0.067 Uiso 1 1 calc R . .
H16B H 0.2489 0.5791 -0.6712 0.067 Uiso 1 1 calc R . .
N2 N -0.0634(7) 0.3099(6) -0.5904(7) 0.040(2) Uani 1 1 d D . .
C21 C -0.1944(8) 0.3236(8) -0.5872(6) 0.041(3) Uani 1 1 d D . .
H21 H -0.2316 0.2623 -0.5958 0.049 Uiso 1 1 calc R . .
C22 C -0.2302(9) 0.4171(9) -0.6677(8) 0.054(4) Uani 1 1 d D . .
H22A H -0.2021 0.4098 -0.7271 0.064 Uiso 1 1 calc R . .
H22B H -0.1927 0.4792 -0.6627 0.064 Uiso 1 1 calc R . .
C23 C -0.3677(9) 0.4291(11) -0.6670(8) 0.063(4) Uani 1 1 d D . .
H23A H -0.4045 0.3706 -0.6792 0.076 Uiso 1 1 calc R . .
H23B H -0.3892 0.4926 -0.7172 0.076 Uiso 1 1 calc R . .
C24 C -0.4164(10) 0.4333(8) -0.5728(6) 0.049(3) Uani 1 1 d D . .
H24A H -0.3883 0.4970 -0.5645 0.059 Uiso 1 1 calc R . .
H24B H -0.5041 0.4348 -0.5725 0.059 Uiso 1 1 calc R . .
C25 C -0.3759(8) 0.3405(9) -0.4921(8) 0.052(4) Uani 1 1 d D . .
H25A H -0.4143 0.2780 -0.4955 0.062 Uiso 1 1 calc R . .
H25B H -0.4024 0.3487 -0.4327 0.062 Uiso 1 1 calc R . .
C26 C -0.2382(8) 0.3266(10) -0.4932(6) 0.049(3) Uani 1 1 d D . .
H26A H -0.1996 0.3841 -0.4806 0.059 Uiso 1 1 calc R . .
H26B H -0.2171 0.2621 -0.4439 0.059 Uiso 1 1 calc R . .
S3 S -0.1217(3) 0.0893(2) -0.6365(2) 0.0492(9) Uani 1 1 d D . .
C3 C -0.1642(9) 0.1896(8) -0.7346(8) 0.051(3) Uani 1 1 d D . .
N31 N -0.0988(8) 0.2662(7) -0.7920(6) 0.044(3) Uani 1 1 d D . .
C37 C -0.1737(9) 0.3257(9) -0.8574(8) 0.053(3) Uani 1 1 d D . .
H37 H -0.1506 0.3856 -0.9075 0.063 Uiso 1 1 calc R . .
C38 C -0.2860(10) 0.2861(9) -0.8399(8) 0.056(4) Uani 1 1 d D . .
H38 H -0.3541 0.3124 -0.8745 0.067 Uiso 1 1 calc R . .
N32 N -0.2803(8) 0.2005(8) -0.7622(7) 0.053(3) Uani 1 1 d D . .
C39 C -0.3814(11) 0.1343(12) -0.7122(12) 0.088(6) Uani 1 1 d D . .
H39A H -0.4545 0.1595 -0.7448 0.132 Uiso 1 1 calc R . .
H39B H -0.3894 0.1359 -0.6489 0.132 Uiso 1 1 calc R . .
H39C H -0.3672 0.0639 -0.7101 0.132 Uiso 1 1 calc R . .
N3 N 0.1530(7) 0.1894(6) -0.6518(6) 0.034(2) Uani 1 1 d D . .
C31 C 0.1901(9) 0.0870(7) -0.6542(7) 0.052(4) Uani 1 1 d D . .
H31 H 0.1290 0.0370 -0.6160 0.062 Uiso 1 1 calc R . .
C32 C 0.1896(14) 0.0795(7) -0.7502(8) 0.061(4) Uani 1 1 d D . .
H32A H 0.2480 0.1287 -0.7913 0.074 Uiso 1 1 calc R . .
H32B H 0.1103 0.0982 -0.7760 0.074 Uiso 1 1 calc R . .
C33 C 0.2202(11) -0.0296(8) -0.7486(11) 0.081(5) Uani 1 1 d D . .
H33A H 0.1577 -0.0780 -0.7124 0.097 Uiso 1 1 calc R . .
H33B H 0.2226 -0.0311 -0.8128 0.097 Uiso 1 1 calc R . .
C34 C 0.3403(12) -0.0636(11) -0.7053(8) 0.092(6) Uani 1 1 d D . .
H34A H 0.4037 -0.0202 -0.7460 0.110 Uiso 1 1 calc R . .
H34B H 0.3549 -0.1352 -0.7015 0.110 Uiso 1 1 calc R . .
C35 C 0.3461(13) -0.0561(8) -0.6075(9) 0.079(5) Uani 1 1 d D . .
H35A H 0.4281 -0.0694 -0.5859 0.095 Uiso 1 1 calc R . .
H35B H 0.2935 -0.1087 -0.5637 0.095 Uiso 1 1 calc R . .
C36 C 0.3072(10) 0.0525(8) -0.6085(9) 0.061(4) Uani 1 1 d D . .
H36A H 0.3006 0.0521 -0.5438 0.074 Uiso 1 1 calc R . .
H36B H 0.3695 0.1029 -0.6418 0.074 Uiso 1 1 calc R . .
N4 N 0.1546(8) 0.2877(8) -0.5226(6) 0.046(3) Uani 1 1 d D A .
C41 C 0.1939(9) 0.2535(12) -0.4258(7) 0.083(5) Uani 1 1 d D . .
H41A H 0.2199 0.1809 -0.4109 0.099 Uiso 0.551(10) 1 calc PR A 1
H41B H 0.2318 0.3197 -0.4294 0.099 Uiso 0.449(10) 1 calc PR A 2
C42 C 0.0987(12) 0.2530(15) -0.3543(7) 0.103(7) Uani 1 1 d D A .
H42A H 0.0263 0.2212 -0.3675 0.123 Uiso 0.551(10) 1 calc PR A 1
H42B H 0.0795 0.3247 -0.3608 0.123 Uiso 0.551(10) 1 calc PR A 1
H42C H 0.0529 0.1881 -0.3356 0.123 Uiso 0.449(10) 1 calc PR A 2
H42D H 0.0435 0.3105 -0.3801 0.123 Uiso 0.449(10) 1 calc PR A 2
C43 C 0.1314(17) 0.1952(14) -0.2525(11) 0.060(6) Uiso 0.551(10) 1 d PD A 1
H43A H 0.0629 0.1883 -0.2085 0.073 Uiso 0.551(10) 1 calc PR A 1
H43B H 0.1649 0.1269 -0.2445 0.073 Uiso 0.551(10) 1 calc PR A 1
C44 C 0.2249(14) 0.2698(17) -0.2429(16) 0.076(6) Uiso 0.551(10) 1 d PD A 1
H44A H 0.2500 0.2483 -0.1779 0.091 Uiso 0.551(10) 1 calc PR A 1
H44B H 0.1909 0.3393 -0.2590 0.091 Uiso 0.551(10) 1 calc PR A 1
C45 C 0.3322(17) 0.2717(19) -0.3078(10) 0.066(6) Uiso 0.551(10) 1 d PD A 1
H45A H 0.3947 0.3165 -0.2984 0.079 Uiso 0.551(10) 1 calc PR A 1
H45B H 0.3647 0.2018 -0.2923 0.079 Uiso 0.551(10) 1 calc PR A 1
C46 C 0.2978(17) 0.3115(16) -0.4113(12) 0.064(6) Uiso 0.551(10) 1 d PD A 1
H46A H 0.2783 0.3852 -0.4299 0.077 Uiso 0.551(10) 1 calc PR A 1
H46B H 0.3660 0.3039 -0.4509 0.077 Uiso 0.551(10) 1 calc PR A 1
C43X C 0.166(3) 0.265(2) -0.261(2) 0.060(6) Uiso 0.449(10) 1 d P A 2
H43C H 0.1076 0.2597 -0.2102 0.073 Uiso 0.449(10) 1 calc PR A 2
H43D H 0.2076 0.3321 -0.2786 0.073 Uiso 0.449(10) 1 calc PR A 2
C44X C 0.249(3) 0.183(3) -0.234(2) 0.076(6) Uiso 0.449(10) 1 d P A 2
H44C H 0.2872 0.1838 -0.1773 0.091 Uiso 0.449(10) 1 calc PR A 2
H44D H 0.2051 0.1174 -0.2183 0.091 Uiso 0.449(10) 1 calc PR A 2
C45X C 0.346(3) 0.186(2) -0.308(2) 0.066(6) Uiso 0.449(10) 1 d P A 2
H45C H 0.3949 0.1237 -0.2861 0.079 Uiso 0.449(10) 1 calc PR A 2
H45D H 0.3991 0.2461 -0.3173 0.079 Uiso 0.449(10) 1 calc PR A 2
C46X C 0.293(3) 0.194(2) -0.401(2) 0.064(6) Uiso 0.449(10) 1 d P A 2
H46C H 0.3548 0.2215 -0.4507 0.077 Uiso 0.449(10) 1 calc PR A 2
H46D H 0.2729 0.1242 -0.3989 0.077 Uiso 0.449(10) 1 calc PR A 2
C1T C -0.052(4) 0.965(3) -1.007(3) 0.135(15) Uiso 0.50 1 d P . .
C6T C -0.164(5) 0.941(3) -0.992(3) 0.142(16) Uiso 0.50 1 d P . .
C5T C -0.238(6) 1.007(4) -0.943(4) 0.21(2) Uiso 0.50 1 d P . .
C4T C -0.140(5) 1.040(4) -0.943(3) 0.135(16) Uiso 0.50 1 d P . .
C3T C -0.109(5) 1.091(4) -0.900(4) 0.146(17) Uiso 0.50 1 d P . .
C7T C 0.022(3) 0.929(2) -1.052(2) 0.223(13) Uiso 1 1 d . . .

loop_
_atom_site_aniso_label
_atom_site_aniso_U_11
_atom_site_aniso_U_22
_atom_site_aniso_U_33
_atom_site_aniso_U_23
_atom_site_aniso_U_13
_atom_site_aniso_U_12
Sb1 0.0247(4) 0.0492(4) 0.0372(4) -0.0144(3) -0.0014(3) 0.0056(3)
Sb2 0.0326(4) 0.0491(4) 0.0381(4) -0.0185(3) 0.0031(3) 0.0048(4)
Sb3 0.0302(4) 0.0437(4) 0.0407(4) -0.0019(3) 0.0065(4) 0.0087(3)
Li 0.044(12) 0.082(14) 0.035(11) -0.021(10) 0.001(9) -0.002(11)
S1 0.0269(15) 0.071(2) 0.0416(16) -0.0194(15) 0.0047(13) 0.0039(14)
C1 0.032(6) 0.043(6) 0.041(6) -0.014(5) 0.004(5) 0.008(5)
N11 0.030(5) 0.063(6) 0.044(5) -0.025(5) -0.010(4) 0.013(5)
C17 0.049(8) 0.079(9) 0.024(6) -0.008(6) 0.003(6) 0.003(7)
C18 0.062(9) 0.099(10) 0.032(7) -0.022(7) -0.007(7) 0.016(8)
N12 0.049(7) 0.069(7) 0.046(6) -0.011(5) 0.007(5) -0.001(6)
C19 0.070(11) 0.165(16) 0.073(10) -0.043(11) 0.039(9) 0.002(11)
N1 0.019(5) 0.045(5) 0.043(5) -0.008(4) 0.003(4) 0.007(4)
C11 0.031(6) 0.046(6) 0.036(6) -0.016(5) -0.003(5) 0.002(5)
C12 0.034(6) 0.043(6) 0.045(7) -0.008(5) 0.003(6) -0.004(5)
C13 0.078(10) 0.040(7) 0.058(8) -0.010(6) 0.002(8) 0.009(7)
C14 0.082(11) 0.034(7) 0.079(10) -0.003(7) -0.009(9) 0.011(7)
C15 0.061(9) 0.065(8) 0.062(8) -0.024(7) 0.000(7) -0.021(7)
C16 0.034(7) 0.044(6) 0.106(10) -0.049(6) 0.022(7) -0.009(6)
N2 0.025(5) 0.037(5) 0.054(6) -0.012(4) -0.001(4) 0.012(4)
C21 0.027(6) 0.049(6) 0.051(7) -0.021(5) 0.000(5) 0.004(5)
C22 0.045(7) 0.072(8) 0.040(7) -0.015(6) -0.001(6) 0.015(7)
C23 0.045(8) 0.076(9) 0.070(9) -0.027(7) -0.002(7) 0.020(7)
C24 0.037(7) 0.053(7) 0.057(8) -0.020(6) -0.002(6) 0.023(6)
C25 0.029(6) 0.068(8) 0.057(8) -0.021(6) 0.006(6) 0.003(6)
C26 0.039(7) 0.083(8) 0.018(5) -0.009(5) 0.009(5) -0.032(6)
S3 0.0326(16) 0.0462(17) 0.063(2) -0.0115(15) 0.0011(15) -0.0013(14)
C3 0.037(7) 0.050(7) 0.065(8) -0.019(6) -0.002(6) 0.003(6)
N31 0.038(6) 0.050(6) 0.041(5) -0.010(5) 0.001(5) -0.002(5)
C37 0.039(7) 0.067(8) 0.060(8) -0.031(6) -0.011(6) 0.005(6)
C38 0.030(7) 0.080(9) 0.054(8) -0.018(7) -0.018(6) 0.018(7)
N32 0.024(5) 0.065(7) 0.060(7) -0.006(6) 0.001(5) 0.005(5)
C39 0.032(8) 0.106(12) 0.103(13) -0.005(10) 0.002(8) -0.031(8)
N3 0.023(5) 0.044(5) 0.032(5) -0.011(4) -0.003(4) 0.008(4)
C31 0.035(7) 0.041(7) 0.073(9) -0.012(6) -0.001(6) 0.013(6)
C32 0.077(10) 0.044(7) 0.069(9) -0.026(6) -0.006(8) 0.005(7)
C33 0.083(11) 0.072(9) 0.094(11) -0.038(8) 0.020(9) 0.007(9)
C34 0.098(12) 0.066(9) 0.121(12) -0.052(8) 0.056(10) 0.001(9)
C35 0.052(9) 0.050(8) 0.119(14) -0.008(8) 0.002(9) 0.025(7)
C36 0.084(10) 0.040(7) 0.053(8) -0.006(6) -0.006(8) 0.022(7)
N4 0.023(5) 0.068(6) 0.040(5) -0.012(5) 0.004(4) 0.019(5)
C41 0.042(8) 0.161(14) 0.050(8) -0.041(9) -0.009(7) 0.041(9)
C42 0.072(11) 0.186(18) 0.027(7) -0.007(9) -0.002(8) 0.053(12)

loop_
_atom_type_symbol
_atom_type_description
_atom_type_scat_dispersion_real
_atom_type_scat_dispersion_imag
_atom_type_scat_source
C C 0.0033 0.0016 'International Tables Vol C Tables 4.2.6.8 and 6.1.1.4'
H H 0.0000 0.0000 'International Tables Vol C Tables 4.2.6.8 and 6.1.1.4'
Li Li -0.0003 0.0001 'International Tables Vol C Tables 4.2.6.8 and 6.1.1.4'
N N 0.0061 0.0033 'International Tables Vol C Tables 4.2.6.8 and 6.1.1.4'
S S 0.1246 0.1234 'International Tables Vol C Tables 4.2.6.8 and 6.1.1.4'
Sb Sb -0.5866 1.5461 'International Tables Vol C Tables 4.2.6.8 and 6.1.1.4'

loop_
_geom_angle_atom_site_label_1
_geom_angle_atom_site_label_2
_geom_angle_atom_site_label_3
_geom_angle
_geom_angle_site_symmetry_1
_geom_angle_site_symmetry_3
_geom_angle_publ_flag
N3 Sb1 N1 89.8(3) . . ?
N3 Sb1 N4 79.5(4) . . ?
N1 Sb1 N4 76.4(3) . . ?
N3 Sb1 S1 95.2(2) . . ?
N1 Sb1 S1 89.0(2) . . ?
N4 Sb1 S1 164.4(2) . . ?
N2 Sb2 N4 82.3(4) . . ?
N2 Sb2 N1 95.7(4) . . ?
N4 Sb2 N1 80.6(3) . . ?
N2 Sb3 N3 100.8(3) . . ?
N2 Sb3 N4 74.5(3) . . ?
N3 Sb3 N4 76.5(3) . . ?
N2 Sb3 S3 91.5(3) . . ?
N3 Sb3 S3 88.5(2) . . ?
N4 Sb3 S3 156.8(2) . . ?
N31 Li N11 106.4(10) . . ?
N31 Li N3 116.4(10) . . ?
N11 Li N3 119.0(11) . . ?
N31 Li N1 134.8(11) . . ?
N11 Li N1 99.3(9) . . ?
N3 Li N1 79.9(8) . . ?
C1 S1 Sb1 112.7(3) . . ?
N11 C1 N12 110.0(9) . . ?
N11 C1 S1 126.8(7) . . ?
N12 C1 S1 123.2(7) . . ?
C1 N11 C17 106.5(9) . . ?
C1 N11 Li 125.7(9) . . ?
C17 N11 Li 127.5(9) . . ?
C18 C17 N11 108.8(10) . . ?
C17 C18 N12 107.6(10) . . ?
C18 N12 C1 107.1(9) . . ?
C18 N12 C19 125.8(11) . . ?
C1 N12 C19 127.0(11) . . ?
C11 N1 Sb2 116.9(7) . . ?
C11 N1 Sb1 122.4(6) . . ?
Sb2 N1 Sb1 103.4(4) . . ?
C11 N1 Li 114.2(8) . . ?
Sb2 N1 Li 109.9(6) . . ?
Sb1 N1 Li 85.6(6) . . ?
N1 C11 C12 112.1(7) . . ?
N1 C11 C16 112.7(8) . . ?
C12 C11 C16 110.7(8) . . ?
C13 C12 C11 113.7(8) . . ?
C12 C13 C14 107.1(9) . . ?
C15 C14 C13 110.6(10) . . ?
C14 C15 C16 111.1(9) . . ?
C11 C16 C15 110.7(9) . . ?
C21 N2 Sb2 123.9(7) . . ?
C21 N2 Sb3 125.0(6) . . ?
Sb2 N2 Sb3 106.2(4) . . ?
N2 C21 C22 110.2(7) . . ?
N2 C21 C26 111.2(8) . . ?
C22 C21 C26 113.1(9) . . ?
C21 C22 C23 110.3(9) . . ?
C22 C23 C24 111.3(9) . . ?
C25 C24 C23 111.1(9) . . ?
C24 C25 C26 112.7(9) . . ?
C21 C26 C25 109.9(8) . . ?
C3 S3 Sb3 107.1(4) . . ?
N31 C3 N32 109.3(9) . . ?
N31 C3 S3 129.1(8) . . ?
N32 C3 S3 121.6(8) . . ?
C3 N31 C37 106.6(9) . . ?
C3 N31 Li 124.3(9) . . ?
C37 N31 Li 128.1(9) . . ?
C38 C37 N31 110.1(10) . . ?
C37 C38 N32 105.9(10) . . ?
C3 N32 C38 108.0(9) . . ?
C3 N32 C39 125.5(10) . . ?
C38 N32 C39 126.4(10) . . ?
C31 N3 Sb1 120.9(6) . . ?
C31 N3 Sb3 109.1(6) . . ?
Sb1 N3 Sb3 107.9(4) . . ?
C31 N3 Li 121.3(9) . . ?
Sb1 N3 Li 93.2(7) . . ?
Sb3 N3 Li 102.1(7) . . ?
N3 C31 C32 113.2(8) . . ?
N3 C31 C36 112.7(8) . . ?
C32 C31 C36 111.8(10) . . ?
C31 C32 C33 111.5(9) . . ?
C34 C33 C32 111.1(11) . . ?
C33 C34 C35 112.3(11) . . ?
C34 C35 C36 110.6(10) . . ?
C31 C36 C35 113.6(10) . . ?
C41 N4 Sb2 125.7(8) . . ?
C41 N4 Sb1 122.3(6) . . ?
Sb2 N4 Sb1 99.1(3) . . ?
C41 N4 Sb3 110.7(8) . . ?
Sb2 N4 Sb3 96.5(4) . . ?
Sb1 N4 Sb3 96.0(4) . . ?
C46 C41 C46X 67.0(17) . . ?
C46 C41 N4 114.2(11) . . ?
C46X C41 N4 120.7(17) . . ?
C46 C41 C42 107.9(14) . . ?
C46X C41 C42 120.6(16) . . ?
N4 C41 C42 114.8(9) . . ?
C41 C42 C43 114.7(12) . . ?
C41 C42 C43X 107.6(15) . . ?
C43 C42 C43X 36.0(12) . . ?
C44 C43 C42 98.7(15) . . ?
C43 C44 C45 109.6(18) . . ?
C46 C45 C44 111.3(17) . . ?
C41 C46 C45 110.9(15) . . ?
C42 C43X C44X 105(3) . . ?
C45X C44X C43X 115(3) . . ?
C44X C45X C46X 111(3) . . ?
C41 C46X C45X 117(3) . . ?
C7T C1T C1T 88(5) . 2_573 ?
C7T C1T C6T 125(5) . . ?
C1T C1T C6T 146(6) 2_573 . ?
C7T C1T C4T 33(3) . 2_573 ?
C1T C1T C4T 55(3) 2_573 2_573 ?
C6T C1T C4T 158(4) . 2_573 ?
C7T C1T C3T 6(2) . 2_573 ?
C1T C1T C3T 83(4) 2_573 2_573 ?
C6T C1T C3T 131(4) . 2_573 ?
C4T C1T C3T 27.6(17) 2_573 2_573 ?
C5T C6T C1T 114(5) . . ?
C5T C6T C4T 40(3) . . ?
C1T C6T C4T 74(4) . . ?
C4T C5T C6T 79(5) . . ?
C4T C5T C3T 27(4) . . ?
C6T C5T C3T 105(4) . . ?
C4T C5T C7T 3(4) . 2_573 ?
C6T C5T C7T 76(3) . 2_573 ?
C3T C5T C7T 29.6(18) . 2_573 ?
C3T C4T C7T 59(4) . 2_573 ?
C3T C4T C5T 126(7) . . ?
C7T C4T C5T 175(7) 2_573 . ?
C3T C4T C1T 89(4) . 2_573 ?
C7T C4T C1T 30(2) 2_573 2_573 ?
C5T C4T C1T 145(6) . 2_573 ?
C3T C4T C6T 167(5) . . ?
C7T C4T C6T 114(4) 2_573 . ?
C5T C4T C6T 61(4) . . ?
C1T C4T C6T 84(3) 2_573 . ?
C4T C3T C7T 69(4) . 2_573 ?
C4T C3T C5T 27(4) . . ?
C7T C3T C5T 96(4) 2_573 . ?
C4T C3T C1T 64(4) . 2_573 ?
C7T C3T C1T 6(2) 2_573 2_573 ?
C5T C3T C1T 91(3) . 2_573 ?
C3T C7T C4T 52(3) 2_573 2_573 ?
C3T C7T C1T 168(5) 2_573 . ?
C4T C7T C1T 117(4) 2_573 . ?
C3T C7T C5T 55(3) 2_573 2_573 ?
C4T C7T C5T 3(3) 2_573 2_573 ?
C1T C7T C5T 115(3) . 2_573 ?

loop_
_geom_bond_atom_site_label_1
_geom_bond_atom_site_label_2
_geom_bond_distance
_geom_bond_site_symmetry_2
_geom_bond_publ_flag
Sb1 N3 2.058(8) . ?
Sb1 N1 2.069(8) . ?
Sb1 N4 2.212(9) . ?
Sb1 S1 2.823(3) . ?
Sb2 N2 1.997(9) . ?
Sb2 N4 2.039(9) . ?
Sb2 N1 2.055(9) . ?
Sb3 N2 2.068(8) . ?
Sb3 N3 2.098(8) . ?
Sb3 N4 2.309(10) . ?
Sb3 S3 2.656(4) . ?
Li N31 2.02(2) . ?
Li N11 2.03(2) . ?
Li N3 2.13(2) . ?
Li N1 2.40(2) . ?
S1 C1 1.728(10) . ?
C1 N11 1.317(11) . ?
C1 N12 1.359(12) . ?
N11 C17 1.368(12) . ?
C17 C18 1.343(14) . ?
C18 N12 1.346(13) . ?
N12 C19 1.471(14) . ?
N1 C11 1.459(10) . ?
C11 C12 1.510(10) . ?
C11 C16 1.510(11) . ?
C12 C13 1.534(11) . ?
C13 C14 1.523(12) . ?
C14 C15 1.519(12) . ?
C15 C16 1.553(11) . ?
N2 C21 1.476(10) . ?
C21 C22 1.507(11) . ?
C21 C26 1.505(11) . ?
C22 C23 1.544(11) . ?
C23 C24 1.530(12) . ?
C24 C25 1.518(11) . ?
C25 C26 1.550(11) . ?
S3 C3 1.730(10) . ?
C3 N31 1.318(12) . ?
C3 N32 1.370(12) . ?
N31 C37 1.364(12) . ?
C37 C38 1.351(14) . ?
C38 N32 1.356(13) . ?
N32 C39 1.470(13) . ?
N3 C31 1.477(11) . ?
C31 C32 1.495(11) . ?
C31 C36 1.501(11) . ?
C32 C33 1.529(12) . ?
C33 C34 1.517(13) . ?
C34 C35 1.526(13) . ?
C35 C36 1.548(12) . ?
N4 C41 1.466(11) . ?
C41 C46 1.477(14) . ?
C41 C46X 1.36(3) . ?
C41 C42 1.488(12) . ?
C42 C43 1.536(13) . ?
C42 C43X 1.68(4) . ?
C43 C44 1.513(15) . ?
C44 C45 1.518(15) . ?
C45 C46 1.541(14) . ?
C43X C44X 1.42(4) . ?
C44X C45X 1.52(4) . ?
C45X C46X 1.52(4) . ?
C1T C7T 1.26(5) . ?
C1T C1T 1.57(9) 2_573 ?
C1T C6T 1.29(6) . ?
C1T C4T 2.26(7) 2_573 ?
C1T C3T 2.52(7) 2_573 ?
C6T C5T 1.58(7) . ?
C6T C4T 1.78(7) . ?
C5T C4T 1.18(7) . ?
C5T C3T 2.09(8) . ?
C5T C7T 2.56(7) 2_573 ?
C4T C3T 1.17(6) . ?
C4T C7T 1.38(6) 2_573 ?
C4T C1T 2.26(7) 2_573 ?
C3T C7T 1.27(6) 2_573 ?
C3T C1T 2.52(7) 2_573 ?
C7T C3T 1.27(6) 2_573 ?
C7T C4T 1.38(6) 2_573 ?
C7T C5T 2.56(7) 2_573 ?
